data_7053735
loop_
_publ_author_name
'Solovyov, Andrew'
'Notestein, Justin M.'
'Durkin, Kathleen A.'
'Katz, Alexander'

_publ_section_title
;
 Graftable chiral ligands for surface organometallic materials:
 calixarenes bearing asymmetric centers directly attached to the lower rim
;
_journal_issue 8
_journal_name_full 'New Journal of Chemistry'
_journal_page_first 1314
_journal_paper_doi 10.1039/b801434p
_journal_volume 32
_journal_year 2008
_chemical_absolute_configuration syn
_chemical_formula_moiety 'C70 H86 N2 O8, 4(C2 H6 O) '
_chemical_formula_sum 'C78 H110 N2 O12'
_chemical_formula_weight 1267.73
_space_group_IT_number 4
_symmetry_cell_setting monoclinic
_symmetry_Int_Tables_number 4
_symmetry_space_group_name_Hall 'P 2yb'
_symmetry_space_group_name_H-M 'P 1 21 1'
_cell_angle_alpha 90
_cell_angle_beta 107.687(2)
_cell_angle_gamma 90
_cell_formula_units_Z 2
_cell_length_a 13.170(1)
_cell_length_b 19.498(2)
_cell_length_c 14.880(2)
_cell_measurement_reflns_used 2822
_cell_measurement_temperature 180.2
_cell_measurement_theta_max 23.5
_cell_measurement_theta_min 2.5
_cell_volume 3640.4(7)
_computing_cell_refinement 'Bruker-AXS SAINT v6.40'
_computing_data_collection 'Bruker-AXS SMART v5.631'
_computing_data_reduction 'Bruker-AXS SAINT v6.40'
_computing_molecular_graphics teXsan
_computing_publication_material teXsan
_computing_structure_refinement teXsan
_computing_structure_solution SIR97
_diffrn_measured_fraction_theta_full 0.9857
_diffrn_measured_fraction_theta_max 0.9857
_diffrn_measurement_device_type 'Bruker APEX'
_diffrn_measurement_method \w-scans
_diffrn_radiation_type 'Mo K\a'
_diffrn_radiation_wavelength 0.7107
_diffrn_reflns_av_R_equivalents 0.027
_diffrn_reflns_limit_h_max 16
_diffrn_reflns_limit_h_min 0
_diffrn_reflns_limit_k_max 24
_diffrn_reflns_limit_k_min 0
_diffrn_reflns_limit_l_max 17
_diffrn_reflns_limit_l_min -18
_diffrn_reflns_number 20876
_diffrn_reflns_theta_full 26.38
_diffrn_reflns_theta_max 26.38
_diffrn_standards_number 0
_exptl_absorpt_coefficient_mu 0.076
_exptl_absorpt_correction_T_max 1.000
_exptl_absorpt_correction_T_min 0.860
_exptl_absorpt_correction_type empirical
_exptl_absorpt_process_details 'Blessing, 1995'
_exptl_crystal_colour colorless
_exptl_crystal_density_diffrn 1.156
_exptl_crystal_density_method 'not measured'
_exptl_crystal_description bladelike
_exptl_crystal_F_000 1376.00
_exptl_crystal_size_max 0.18
_exptl_crystal_size_mid 0.18
_exptl_crystal_size_min 0.06
_refine_diff_density_max 0.36
_refine_diff_density_min -0.26
_refine_ls_extinction_method none
_refine_ls_goodness_of_fit_ref 1.674
_refine_ls_hydrogen_treatment constr
_refine_ls_number_parameters 826
_refine_ls_number_reflns 5585
_refine_ls_R_factor_all 0.0896
_refine_ls_R_factor_gt 0.0582
_refine_ls_shift/su_max 0.0079
_refine_ls_structure_factor_coef F
_refine_ls_weighting_details 'w = 1/[\s^2^(Fo) + 0.00022|Fo|^2^]'
_refine_ls_weighting_scheme calc
_refine_ls_wR_factor_all 0.0634
_refine_ls_wR_factor_ref 0.0587
_reflns_number_gt 5585
_reflns_number_total 7590
_reflns_threshold_expression F^2^>2.0\s(F^2^)
_cod_data_source_file b801434psup1.cif
_cod_data_source_block Andrei_Solovyov_chiral_cal
_cod_original_cell_volume 3640.3(7)
_cod_original_sg_symbol_H-M 'P 21 '
_cod_original_formula_sum 'C78 H110 N2 O12 '
_cod_database_code 7053735

loop_
_symmetry_equiv_pos_as_xyz
x,y,z
-x,1/2+y,-z

loop_
_atom_site_label
_atom_site_type_symbol
_atom_site_fract_x
_atom_site_fract_y
_atom_site_fract_z
_atom_site_U_iso_or_equiv
_atom_site_adp_type
_atom_site_occupancy
_atom_site_calc_flag
_atom_site_refinement_flags
O1 O 0.0088(2) 0.2754 -0.0266(2) 0.0249(7) Uani 1.00 d .
O2 O -0.1577(2) 0.1895(2) 0.0167(2) 0.0304(8) Uani 1.00 d .
O3 O -0.0932(2) 0.0544(2) 0.0153(2) 0.0272(8) Uani 1.00 d .
O4 O 0.0208(2) 0.1411(2) -0.0803(2) 0.0317(8) Uani 1.00 d .
O5 O -0.1136(3) 0.2491(2) 0.2316(2) 0.048(1) Uani 1.00 d .
O6 O 0.0178(3) 0.3264(3) 0.2925(3) 0.088(2) Uani 1.00 d .
O7 O 0.2615(2) 0.0943(2) 0.0453(2) 0.0442(10) Uani 1.00 d .
O8 O 0.2845(3) 0.0151(2) 0.1608(3) 0.051(1) Uani 1.00 d .
O9 O -0.3837(3) 0.1683(3) -0.3007(3) 0.084(2) Uani 1.00 d .
O10 O -0.5183(5) 0.1650(5) -0.4889(4) 0.162(3) Uani 1.00 d .
O11 O 0.4854(3) -0.0432(3) 0.2282(3) 0.084(2) Uani 1.00 d .
O12 O 0.0456(9) 0.3097(6) 0.4944(8) 0.113(4) Uiso 0.50 d P
O13 O 0.137(1) 0.402(1) 0.419(1) 0.090(5) Uiso 0.25 d P
O14 O 0.226(3) 0.307(2) 0.475(2) 0.18(1) Uiso 0.25 d P
N1 N 0.0064(3) 0.2666(2) 0.1587(2) 0.035(1) Uani 1.00 d .
N2 N 0.1240(3) 0.0658(2) 0.0918(2) 0.033(1) Uani 1.00 d .
C1 C -0.0552(3) 0.3006(2) -0.1137(3) 0.025(1) Uani 1.00 d .
C2 C -0.0221(3) 0.2910(2) -0.1933(3) 0.025(1) Uani 1.00 d .
C3 C -0.0852(3) 0.3163(2) -0.2796(3) 0.028(1) Uani 1.00 d .
C4 C -0.1814(3) 0.3498(2) -0.2894(3) 0.028(1) Uani 1.00 d .
C5 C -0.2145(3) 0.3552(2) -0.2089(3) 0.029(1) Uani 1.00 d .
C6 C -0.1548(3) 0.3300(2) -0.1215(3) 0.024(1) Uani 1.00 d .
C7 C -0.2519(3) 0.3785(3) -0.3842(3) 0.037(1) Uani 1.00 d .
C8 C -0.2545(4) 0.4565(3) -0.3774(3) 0.049(2) Uani 1.00 d .
C9 C -0.3654(4) 0.3497(3) -0.4061(4) 0.054(2) Uani 1.00 d .
C10 C -0.2083(4) 0.3593(3) -0.4650(3) 0.050(2) Uani 1.00 d .
C11 C -0.2043(3) 0.3277(2) -0.0418(3) 0.027(1) Uani 1.00 d .
C12 C -0.2630(3) 0.2039(2) -0.0294(3) 0.028(1) Uani 1.00 d .
C13 C -0.2892(3) 0.2719(3) -0.0587(3) 0.027(1) Uani 1.00 d .
C14 C -0.3941(3) 0.2869(3) -0.1068(3) 0.031(1) Uani 1.00 d .
C15 C -0.4746(3) 0.2378(3) -0.1288(3) 0.033(1) Uani 1.00 d .
C16 C -0.4458(3) 0.1715(3) -0.0959(3) 0.031(1) Uani 1.00 d .
C17 C -0.3414(3) 0.1536(2) -0.0449(3) 0.028(1) Uani 1.00 d .
C18 C -0.5870(3) 0.2575(3) -0.1884(3) 0.039(1) Uani 1.00 d .
C19 C -0.6615(4) 0.1967(3) -0.2112(4) 0.061(2) Uani 1.00 d .
C20 C -0.6315(4) 0.3119(3) -0.1355(4) 0.057(2) Uani 1.00 d .
C21 C -0.5829(4) 0.2887(3) -0.2813(4) 0.060(2) Uani 1.00 d .
C22 C -0.3152(3) 0.0806(2) -0.0106(3) 0.030(1) Uani 1.00 d .
C23 C -0.1673(3) 0.0307(2) -0.0677(3) 0.026(1) Uani 1.00 d .
C24 C -0.2751(3) 0.0386(2) -0.0787(3) 0.029(1) Uani 1.00 d .
C25 C -0.3484(3) 0.0120(3) -0.1600(3) 0.035(1) Uani 1.00 d .
C26 C -0.3183(4) -0.0202(3) -0.2311(3) 0.037(1) Uani 1.00 d .
C27 C -0.2089(4) -0.0219(3) -0.2194(3) 0.034(1) Uani 1.00 d .
C28 C -0.1325(3) 0.0034(2) -0.1401(3) 0.030(1) Uani 1.00 d .
C29 C -0.3993(4) -0.0524(3) -0.3180(3) 0.046(2) Uani 1.00 d .
C30 C -0.4099(8) -0.1256(4) -0.2996(7) 0.155(4) Uani 1.00 d .
C31 C -0.5096(6) -0.0188(5) -0.3366(6) 0.123(3) Uani 1.00 d .
C32 C -0.3702(7) -0.0406(8) -0.4057(5) 0.195(5) Uani 1.00 d .
C33 C -0.0171(4) 0.0037(3) -0.1393(3) 0.033(1) Uani 1.00 d .
C34 C 0.0250(3) 0.1271(3) -0.1697(3) 0.028(1) Uani 1.00 d .
C35 C 0.0063(3) 0.0591(3) -0.2010(3) 0.029(1) Uani 1.00 d .
C36 C 0.0085(4) 0.0442(3) -0.2915(3) 0.036(1) Uani 1.00 d .
C37 C 0.0313(3) 0.0927(3) -0.3507(3) 0.036(1) Uani 1.00 d .
C38 C 0.0528(3) 0.1584(3) -0.3154(3) 0.034(1) Uani 1.00 d .
C39 C 0.0516(3) 0.1774(2) -0.2258(3) 0.026(1) Uani 1.00 d .
C40 C 0.0317(4) 0.0747(3) -0.4506(3) 0.050(2) Uani 1.00 d .
C41 C -0.0001(9) -0.0003(6) -0.4767(8) 0.073(3) Uiso 0.60 d P
C42 C 0.086(1) 0.0148(9) -0.460(1) 0.073(4) Uiso 0.40 d P
C43 C 0.1478(10) 0.0841(7) -0.4533(9) 0.092(4) Uiso 0.60 d P
C44 C 0.064(1) 0.1387(8) -0.503(1) 0.068(4) Uiso 0.40 d P
C45 C -0.0392(9) 0.1189(6) -0.5175(8) 0.079(3) Uiso 0.60 d P
C46 C -0.092(1) 0.0690(7) -0.5109(10) 0.056(4) Uiso 0.40 d P
C47 C 0.0763(3) 0.2497(2) -0.1910(3) 0.027(1) Uani 1.00 d .
C48 C 0.0686(3) 0.3270(2) 0.0382(3) 0.028(1) Uani 1.00 d .
C49 C 0.1775(3) 0.3395(2) 0.0265(3) 0.032(1) Uani 1.00 d .
C50 C 0.2445(4) 0.2766(3) 0.0736(3) 0.042(1) Uani 1.00 d .
C51 C 0.1896(3) 0.2485(3) 0.1432(3) 0.039(1) Uani 1.00 d .
C52 C 0.0972(3) 0.2971(2) 0.1379(3) 0.031(1) Uani 1.00 d .
C53 C -0.0247(4) 0.2844(3) 0.2333(3) 0.048(2) Uani 1.00 d .
C54 C -0.1593(4) 0.2646(4) 0.3056(4) 0.066(2) Uani 1.00 d .
C55 C -0.2711(4) 0.2370(3) 0.2782(3) 0.047(2) Uani 1.00 d .
C56 C -0.3341(5) 0.2336(3) 0.1852(4) 0.057(2) Uani 1.00 d .
C57 C -0.4398(5) 0.2125(3) 0.1628(4) 0.062(2) Uani 1.00 d .
C58 C -0.4825(5) 0.1960(3) 0.2328(4) 0.061(2) Uani 1.00 d .
C59 C -0.4206(5) 0.1980(3) 0.3264(4) 0.066(2) Uani 1.00 d .
C60 C -0.3157(5) 0.2169(3) 0.3470(4) 0.056(2) Uani 1.00 d .
C61 C -0.0401(3) 0.0007(2) 0.0820(3) 0.029(1) Uani 1.00 d .
C62 C -0.1001(4) -0.0169(3) 0.1505(3) 0.039(1) Uani 1.00 d .
C63 C -0.0705(4) 0.0397(3) 0.2264(3) 0.051(2) Uani 1.00 d .
C64 C 0.0268(4) 0.0755(3) 0.2135(3) 0.041(1) Uani 1.00 d .
C65 C 0.0628(4) 0.0313(2) 0.1446(3) 0.032(1) Uani 1.00 d .
C66 C 0.2274(4) 0.0546(3) 0.1049(3) 0.038(1) Uani 1.00 d .
C67 C 0.3652(4) 0.0770(3) 0.0353(4) 0.047(2) Uani 1.00 d .
C68 C 0.3575(4) 0.0192(3) -0.0324(4) 0.042(1) Uani 1.00 d .
C69 C 0.2801(4) 0.0199(3) -0.1201(4) 0.056(2) Uani 1.00 d .
C70 C 0.2733(4) -0.0318(4) -0.1848(4) 0.066(2) Uani 1.00 d .
C71 C 0.3438(5) -0.0863(4) -0.1607(5) 0.069(2) Uani 1.00 d .
C72 C 0.4208(5) -0.0876(3) -0.0747(5) 0.066(2) Uani 1.00 d .
C73 C 0.4272(4) -0.0350(3) -0.0097(4) 0.051(2) Uani 1.00 d .
C74 C -0.2726(4) 0.1652(3) -0.2793(3) 0.048(2) Uani 1.00 d .
C75 C -0.2457(4) 0.1524(4) -0.3681(4) 0.060(2) Uani 1.00 d .
C76 C -0.6160(7) 0.1547(7) -0.5067(6) 0.151(4) Uani 1.00 d .
C77 C -0.6803(6) 0.1586(6) -0.6025(6) 0.124(3) Uani 1.00 d .
C78 C 0.5528(6) -0.0082(4) 0.3060(6) 0.095(3) Uani 1.00 d .
C79 C 0.6521(9) 0.0104(6) 0.290(1) 0.175(5) Uani 1.00 d .
C80 C 0.130(1) 0.3406(9) 0.549(1) 0.142(5) Uiso 0.75 d P
C81 C 0.198(1) 0.3640(8) 0.505(1) 0.144(5) Uiso 0.75 d P
C83 C 0.132(3) 0.383(2) 0.618(2) 0.11(1) Uiso 0.25 d P
C84 C 0.140(4) 0.281(3) 0.507(3) 0.15(1) Uiso 0.25 d P
H1 H -0.0668 -0.0100 -0.4728 0.0863 Uiso 0.60 calc P
H2 H 0.0076 -0.0110 -0.5360 0.0863 Uiso 0.60 calc P
H3 H 0.0522 -0.0300 -0.4301 0.0863 Uiso 0.60 calc P
H4 H 0.1970 0.0623 -0.4156 0.1140 Uiso 0.60 calc P
H5 H 0.1464 0.0811 -0.5211 0.1140 Uiso 0.60 calc P
H6 H 0.1605 0.1370 -0.4439 0.1140 Uiso 0.60 calc P
H7 H -0.0234 0.1621 -0.5016 0.1012 Uiso 0.60 calc P
H8 H -0.0383 0.1060 -0.5784 0.1012 Uiso 0.60 calc P
H9 H -0.1117 0.1071 -0.5142 0.1012 Uiso 0.60 calc P
H10 H 0.0513 -0.0236 -0.4448 0.0855 Uiso 0.40 calc P
H11 H 0.0742 0.0110 -0.5306 0.0855 Uiso 0.40 calc P
H12 H 0.1552 0.0182 -0.4307 0.0855 Uiso 0.40 calc P
H13 H 0.1342 0.1537 -0.4786 0.0922 Uiso 0.40 calc P
H14 H 0.0467 0.1333 -0.5708 0.0922 Uiso 0.40 calc P
H15 H 0.0185 0.1802 -0.4976 0.0922 Uiso 0.40 calc P
H16 H -0.1282 0.1073 -0.5002 0.0710 Uiso 0.40 calc P
H17 H -0.0990 0.0629 -0.5753 0.0710 Uiso 0.40 calc P
H18 H -0.1226 0.0281 -0.4899 0.0710 Uiso 0.40 calc P
H19 H -0.0620 0.3104 -0.3337 0.0340 Uiso 1.00 calc .
H20 H -0.2802 0.3772 -0.2142 0.0353 Uiso 1.00 calc .
H21 H -0.1843 0.4740 -0.3654 0.0594 Uiso 1.00 calc .
H22 H -0.2990 0.4746 -0.4352 0.0594 Uiso 1.00 calc .
H23 H -0.2816 0.4692 -0.3276 0.0594 Uiso 1.00 calc .
H24 H -0.3946 0.3622 -0.3575 0.0647 Uiso 1.00 calc .
H25 H -0.4087 0.3675 -0.4646 0.0647 Uiso 1.00 calc .
H26 H -0.3633 0.3009 -0.4101 0.0647 Uiso 1.00 calc .
H27 H -0.2070 0.3105 -0.4704 0.0598 Uiso 1.00 calc .
H28 H -0.2528 0.3779 -0.5223 0.0598 Uiso 1.00 calc .
H29 H -0.1381 0.3766 -0.4526 0.0598 Uiso 1.00 calc .
H30 H -0.1501 0.3184 0.0157 0.0317 Uiso 1.00 calc .
H31 H -0.2361 0.3707 -0.0377 0.0317 Uiso 1.00 calc .
H32 H -0.4121 0.3327 -0.1256 0.0369 Uiso 1.00 calc .
H33 H -0.4993 0.1370 -0.1086 0.0376 Uiso 1.00 calc .
H34 H -0.7302 0.2111 -0.2487 0.0727 Uiso 1.00 calc .
H35 H -0.6348 0.1633 -0.2447 0.0727 Uiso 1.00 calc .
H36 H -0.6667 0.1770 -0.1541 0.0727 Uiso 1.00 calc .
H37 H -0.5874 0.3512 -0.1245 0.0688 Uiso 1.00 calc .
H38 H -0.7019 0.3241 -0.1721 0.0688 Uiso 1.00 calc .
H39 H -0.6335 0.2934 -0.0767 0.0688 Uiso 1.00 calc .
H40 H -0.5388 0.3280 -0.2689 0.0716 Uiso 1.00 calc .
H41 H -0.5549 0.2557 -0.3146 0.0716 Uiso 1.00 calc .
H42 H -0.6529 0.3010 -0.3184 0.0716 Uiso 1.00 calc .
H43 H -0.2619 0.0813 0.0490 0.0367 Uiso 1.00 calc .
H44 H -0.3778 0.0594 -0.0041 0.0367 Uiso 1.00 calc .
H45 H -0.4223 0.0163 -0.1669 0.0425 Uiso 1.00 calc .
H46 H -0.1856 -0.0414 -0.2681 0.0412 Uiso 1.00 calc .
H47 H -0.4358 -0.1309 -0.2473 0.1835 Uiso 1.00 calc .
H48 H -0.4596 -0.1459 -0.3541 0.1835 Uiso 1.00 calc .
H49 H -0.3431 -0.1475 -0.2879 0.1835 Uiso 1.00 calc .
H50 H -0.5040 0.0288 -0.3476 0.1453 Uiso 1.00 calc .
H51 H -0.5583 -0.0392 -0.3908 0.1453 Uiso 1.00 calc .
H52 H -0.5341 -0.0253 -0.2837 0.1453 Uiso 1.00 calc .
H53 H -0.3026 -0.0595 -0.3989 0.2360 Uiso 1.00 calc .
H54 H -0.4224 -0.0615 -0.4570 0.2360 Uiso 1.00 calc .
H55 H -0.3693 0.0075 -0.4163 0.2360 Uiso 1.00 calc .
H56 H 0.0269 0.0106 -0.0763 0.0403 Uiso 1.00 calc .
H57 H -0.0011 -0.0396 -0.1611 0.0403 Uiso 1.00 calc .
H58 H -0.0060 -0.0016 -0.3138 0.0429 Uiso 1.00 calc .
H59 H 0.0696 0.1923 -0.3544 0.0407 Uiso 1.00 calc .
H60 H 0.1120 0.2719 -0.2296 0.0326 Uiso 1.00 calc .
H61 H 0.1220 0.2481 -0.1278 0.0326 Uiso 1.00 calc .
H62 H 0.0296 0.3684 0.0333 0.0337 Uiso 1.00 calc .
H63 H 0.1730 0.3418 -0.0384 0.0379 Uiso 1.00 calc .
H64 H 0.2080 0.3805 0.0572 0.0379 Uiso 1.00 calc .
H65 H 0.2451 0.2429 0.0275 0.0505 Uiso 1.00 calc .
H66 H 0.3155 0.2899 0.1059 0.0505 Uiso 1.00 calc .
H67 H 0.1639 0.2033 0.1255 0.0467 Uiso 1.00 calc .
H68 H 0.2382 0.2477 0.2052 0.0467 Uiso 1.00 calc .
H69 H 0.1234 0.3332 0.1816 0.0367 Uiso 1.00 calc .
H70 H -0.1183 0.2433 0.3626 0.0793 Uiso 1.00 calc .
H71 H -0.1605 0.3125 0.3142 0.0793 Uiso 1.00 calc .
H72 H -0.3049 0.2459 0.1365 0.0684 Uiso 1.00 calc .
H73 H -0.4819 0.2090 0.0988 0.0742 Uiso 1.00 calc .
H74 H -0.5551 0.1830 0.2174 0.0728 Uiso 1.00 calc .
H75 H -0.4498 0.1862 0.3757 0.0788 Uiso 1.00 calc .
H76 H -0.2722 0.2164 0.4109 0.0663 Uiso 1.00 calc .
H77 H -0.0270 -0.0391 0.0502 0.0348 Uiso 1.00 calc .
H78 H -0.1746 -0.0171 0.1196 0.0462 Uiso 1.00 calc .
H79 H -0.0787 -0.0607 0.1782 0.0462 Uiso 1.00 calc .
H80 H -0.1278 0.0712 0.2175 0.0608 Uiso 1.00 calc .
H81 H -0.0541 0.0202 0.2877 0.0608 Uiso 1.00 calc .
H82 H 0.0082 0.1200 0.1884 0.0490 Uiso 1.00 calc .
H83 H 0.0813 0.0784 0.2721 0.0490 Uiso 1.00 calc .
H84 H 0.1051 -0.0051 0.1791 0.0382 Uiso 1.00 calc .
H85 H 0.3933 0.1159 0.0133 0.0562 Uiso 1.00 calc .
H86 H 0.4117 0.0637 0.0954 0.0562 Uiso 1.00 calc .
H87 H 0.2305 0.0565 -0.1359 0.0663 Uiso 1.00 calc .
H88 H 0.2211 -0.0302 -0.2453 0.0783 Uiso 1.00 calc .
H89 H 0.3386 -0.1233 -0.2037 0.0824 Uiso 1.00 calc .
H90 H 0.4700 -0.1246 -0.0593 0.0791 Uiso 1.00 calc .
H91 H 0.4800 -0.0369 0.0502 0.0606 Uiso 1.00 calc .
H92 H -0.2424 0.2074 -0.2524 0.0576 Uiso 1.00 calc .
H93 H -0.2453 0.1290 -0.2358 0.0576 Uiso 1.00 calc .
H94 H -0.2768 0.1101 -0.3952 0.0722 Uiso 1.00 calc .
H95 H -0.2731 0.1886 -0.4114 0.0722 Uiso 1.00 calc .
H96 H -0.1707 0.1499 -0.3547 0.0722 Uiso 1.00 calc .
H97 H -0.6230 0.1095 -0.4848 0.1801 Uiso 1.00 calc .
H98 H -0.6420 0.1869 -0.4718 0.1801 Uiso 1.00 calc .
H99 H -0.6864 0.2051 -0.6224 0.1488 Uiso 1.00 calc .
H100 H -0.6481 0.1328 -0.6411 0.1488 Uiso 1.00 calc .
H101 H -0.7487 0.1405 -0.6084 0.1488 Uiso 1.00 calc .
H102 H 0.5181 0.0325 0.3167 0.1134 Uiso 1.00 calc .
H103 H 0.5676 -0.0366 0.3603 0.1134 Uiso 1.00 calc .
H104 H 0.6882 -0.0296 0.2805 0.2119 Uiso 1.00 calc .
H105 H 0.6385 0.0395 0.2366 0.2119 Uiso 1.00 calc .
H106 H 0.6961 0.0345 0.3441 0.2119 Uiso 1.00 calc .
H112 H -0.0311 0.2341 0.1195 0.0416 Uiso 1.00 calc .
H113 H 0.0902 0.0964 0.0477 0.0396 Uiso 1.00 calc .
H114 H -0.1494 0.1449 0.0172 0.0620 Uiso 1.00 calc .
H115 H 0.0468 0.1874 -0.0650 0.0620 Uiso 1.00 calc .
H116 H -0.4238 0.1502 -0.2497 0.0620 Uiso 1.00 calc .
H117 H 0.4182 -0.0189 0.1879 0.0620 Uiso 1.00 calc .
H118 H -0.4698 0.1875 -0.4387 0.0620 Uiso 1.00 calc .

loop_
_atom_site_aniso_label
_atom_site_aniso_U_11
_atom_site_aniso_U_22
_atom_site_aniso_U_33
_atom_site_aniso_U_12
_atom_site_aniso_U_13
_atom_site_aniso_U_23
O1 0.023(1) 0.023(1) 0.023(1) -0.002(1) 0.000(1) 0.000(1)
O2 0.026(2) 0.025(2) 0.035(2) -0.000(1) 0.001(1) 0.000(1)
O3 0.031(2) 0.024(2) 0.023(2) -0.002(1) 0.003(1) -0.002(1)
O4 0.046(2) 0.026(2) 0.023(2) 0.001(1) 0.010(1) -0.001(1)
O5 0.054(2) 0.059(2) 0.039(2) -0.016(2) 0.024(2) -0.010(2)
O6 0.082(3) 0.140(4) 0.050(2) -0.055(3) 0.030(2) -0.048(3)
O7 0.041(2) 0.039(2) 0.056(2) 0.001(2) 0.021(2) 0.008(2)
O8 0.040(2) 0.055(2) 0.056(2) 0.011(2) 0.011(2) 0.023(2)
O9 0.062(3) 0.136(4) 0.059(3) 0.019(3) 0.028(2) 0.006(3)
O10 0.090(4) 0.31(1) 0.076(4) -0.047(5) 0.011(3) 0.013(5)
O11 0.063(3) 0.094(3) 0.079(3) 0.025(2) -0.001(2) -0.002(3)
N1 0.046(2) 0.033(2) 0.026(2) -0.010(2) 0.012(2) -0.004(2)
N2 0.032(2) 0.032(2) 0.032(2) 0.005(2) 0.004(2) 0.010(2)
C1 0.026(2) 0.016(2) 0.028(2) -0.003(2) 0.001(2) -0.000(2)
C2 0.021(2) 0.026(2) 0.028(2) -0.003(2) 0.007(2) -0.001(2)
C3 0.028(2) 0.032(2) 0.026(2) -0.002(2) 0.009(2) -0.001(2)
C4 0.028(2) 0.026(2) 0.028(2) -0.005(2) 0.005(2) 0.003(2)
C5 0.022(2) 0.023(2) 0.042(3) -0.003(2) 0.007(2) -0.003(2)
C6 0.022(2) 0.015(2) 0.032(2) -0.003(2) 0.003(2) -0.000(2)
C7 0.034(3) 0.038(3) 0.031(3) 0.001(2) -0.002(2) 0.010(2)
C8 0.063(3) 0.045(3) 0.033(3) 0.011(3) 0.004(2) 0.008(2)
C9 0.035(3) 0.065(4) 0.048(3) -0.000(3) -0.008(2) 0.018(3)
C10 0.058(3) 0.054(3) 0.033(3) 0.008(3) 0.006(3) 0.008(2)
C11 0.024(2) 0.021(2) 0.032(2) 0.003(2) 0.004(2) -0.001(2)
C12 0.028(2) 0.029(2) 0.026(2) -0.001(2) 0.009(2) -0.005(2)
C13 0.026(2) 0.032(2) 0.026(2) -0.002(2) 0.011(2) -0.005(2)
C14 0.032(2) 0.031(3) 0.034(2) 0.006(2) 0.016(2) -0.002(2)
C15 0.025(2) 0.044(3) 0.035(3) 0.000(2) 0.014(2) -0.004(2)
C16 0.027(2) 0.035(3) 0.035(3) -0.007(2) 0.014(2) -0.005(2)
C17 0.033(2) 0.027(2) 0.028(2) -0.003(2) 0.013(2) 0.001(2)
C18 0.025(2) 0.050(3) 0.040(3) 0.002(2) 0.007(2) -0.002(2)
C19 0.028(3) 0.056(4) 0.090(4) -0.000(2) 0.003(3) -0.001(3)
C20 0.036(3) 0.061(4) 0.073(4) 0.010(3) 0.014(3) -0.006(3)
C21 0.036(3) 0.079(4) 0.059(4) 0.008(3) 0.004(3) -0.002(3)
C22 0.031(2) 0.033(2) 0.026(2) -0.009(2) 0.007(2) 0.002(2)
C23 0.036(3) 0.019(2) 0.019(2) -0.004(2) 0.003(2) -0.000(2)
C24 0.035(3) 0.021(2) 0.030(2) -0.007(2) 0.010(2) 0.006(2)
C25 0.032(3) 0.036(3) 0.037(3) -0.003(2) 0.008(2) 0.004(2)
C26 0.047(3) 0.034(3) 0.027(2) -0.015(2) 0.007(2) 0.000(2)
C27 0.049(3) 0.027(2) 0.028(3) -0.004(2) 0.013(2) -0.002(2)
C28 0.037(3) 0.019(2) 0.032(3) -0.003(2) 0.007(2) -0.000(2)
C29 0.053(3) 0.047(3) 0.031(3) -0.011(2) 0.002(2) -0.005(2)
C30 0.192(9) 0.045(4) 0.132(8) -0.044(5) -0.092(7) 0.007(5)
C31 0.090(5) 0.152(8) 0.077(5) 0.012(5) -0.047(4) -0.047(5)
C32 0.136(7) 0.41(2) 0.042(4) -0.17(1) 0.026(5) -0.070(7)
C33 0.045(3) 0.027(2) 0.029(2) 0.003(2) 0.012(2) -0.005(2)
C34 0.020(2) 0.036(3) 0.026(2) 0.002(2) 0.004(2) -0.000(2)
C35 0.028(2) 0.033(3) 0.027(2) 0.001(2) 0.009(2) -0.004(2)
C36 0.035(3) 0.036(3) 0.037(3) -0.002(2) 0.013(2) -0.007(2)
C37 0.029(2) 0.051(3) 0.028(2) 0.001(2) 0.010(2) -0.006(2)
C38 0.028(2) 0.044(3) 0.032(3) -0.000(2) 0.012(2) -0.001(2)
C39 0.019(2) 0.033(2) 0.025(2) 0.003(2) 0.005(2) -0.000(2)
C40 0.061(3) 0.056(3) 0.039(3) -0.001(3) 0.025(3) -0.011(3)
C47 0.022(2) 0.032(2) 0.026(2) -0.002(2) 0.005(2) 0.002(2)
C48 0.027(2) 0.022(2) 0.033(2) -0.001(2) 0.006(2) -0.005(2)
C49 0.030(2) 0.027(2) 0.033(2) -0.001(2) 0.001(2) -0.001(2)
C50 0.034(3) 0.040(3) 0.042(3) 0.004(2) -0.003(2) -0.003(2)
C51 0.033(3) 0.035(3) 0.043(3) 0.000(2) -0.000(2) 0.008(2)
C52 0.036(3) 0.025(2) 0.029(2) -0.006(2) 0.007(2) -0.006(2)
C53 0.049(3) 0.067(4) 0.024(3) -0.009(3) 0.004(2) -0.002(3)
C54 0.060(4) 0.102(5) 0.039(3) -0.009(3) 0.020(3) -0.013(3)
C55 0.047(3) 0.062(3) 0.031(3) 0.000(3) 0.014(2) -0.009(3)
C56 0.060(4) 0.077(4) 0.041(3) -0.007(3) 0.025(3) -0.006(3)
C57 0.060(4) 0.077(4) 0.044(3) -0.008(3) 0.010(3) -0.015(3)
C58 0.059(4) 0.072(4) 0.057(4) -0.007(3) 0.027(3) -0.012(3)
C59 0.071(4) 0.078(4) 0.060(4) -0.011(3) 0.036(3) -0.007(3)
C60 0.065(4) 0.072(4) 0.034(3) 0.002(3) 0.021(3) -0.006(3)
C61 0.040(3) 0.017(2) 0.028(2) 0.002(2) 0.006(2) 0.001(2)
C62 0.044(3) 0.040(3) 0.031(3) -0.005(2) 0.010(2) 0.005(2)
C63 0.053(3) 0.063(4) 0.034(3) -0.003(3) 0.011(3) -0.000(3)
C64 0.050(3) 0.037(3) 0.031(3) -0.001(2) 0.007(2) -0.003(2)
C65 0.042(3) 0.024(2) 0.030(2) 0.002(2) 0.009(2) 0.004(2)
C66 0.040(3) 0.033(3) 0.038(3) -0.005(2) 0.009(2) 0.001(2)
C67 0.040(3) 0.043(3) 0.060(3) -0.007(2) 0.020(3) 0.006(3)
C68 0.039(3) 0.036(3) 0.054(3) -0.004(2) 0.018(3) 0.007(2)
C69 0.038(3) 0.048(3) 0.076(4) 0.010(2) 0.012(3) -0.000(3)
C70 0.050(3) 0.073(4) 0.066(4) 0.009(3) 0.006(3) -0.012(3)
C71 0.072(4) 0.062(4) 0.076(5) 0.010(3) 0.025(4) -0.007(3)
C72 0.074(4) 0.061(4) 0.063(4) 0.029(3) 0.021(4) 0.014(3)
C73 0.047(3) 0.052(3) 0.057(3) 0.007(3) 0.021(3) 0.009(3)
C74 0.048(3) 0.048(3) 0.043(3) -0.006(3) 0.005(2) 0.002(2)
C75 0.044(3) 0.081(4) 0.056(3) -0.003(3) 0.016(3) -0.006(3)
C76 0.069(5) 0.28(1) 0.088(6) -0.048(7) -0.000(5) 0.035(8)
C77 0.077(5) 0.20(1) 0.078(5) -0.042(6) 0.001(4) 0.024(6)
C78 0.075(5) 0.097(6) 0.092(6) -0.010(4) -0.006(4) 0.002(5)
C79 0.110(8) 0.125(9) 0.27(2) -0.029(7) 0.032(9) -0.037(9)

loop_
_atom_type_symbol
_atom_type_description
_atom_type_scat_dispersion_real
_atom_type_scat_dispersion_imag
_atom_type_scat_source
C C 0.003 0.002
;International Tables for Crystallography
(1992, Vol. C, Tables 4.2.6.8 and 6.1.1.1)
;
N N 0.006 0.003
;International Tables for Crystallography
(1992, Vol. C, Tables 4.2.6.8 and 6.1.1.1)
;
O O 0.011 0.006
;International Tables for Crystallography
(1992, Vol. C, Tables 4.2.6.8 and 6.1.1.1)
;
H H 0.000 0.000
;International Tables for Crystallography
(1992, Vol. C, Table 6.1.1.2)
;

loop_
_geom_angle_atom_site_label_1
_geom_angle_atom_site_label_2
_geom_angle_atom_site_label_3
_geom_angle
_geom_angle_publ_flag
C1 O1 C48 115.1(2) ?
C23 O3 C61 115.0(3) ?
C53 O5 C54 116.1(4) ?
C66 O7 C67 116.2(4) ?
C80 O12 C84 61(2) ?
C81 O14 C84 81(3) ?
C52 N1 C53 123.3(4) ?
C65 N2 C66 123.8(4) ?
O1 C1 C2 118.9(3) ?
O1 C1 C6 120.2(4) ?
C2 C1 C6 120.6(3) ?
C1 C2 C3 119.0(4) ?
C1 C2 C47 122.5(3) ?
C3 C2 C47 118.4(4) ?
C2 C3 C4 122.2(4) ?
C3 C4 C5 117.1(4) ?
C3 C4 C7 122.9(4) ?
C5 C4 C7 119.9(4) ?
C4 C5 C6 122.7(4) ?
C1 C6 C5 118.1(4) ?
C1 C6 C11 122.4(3) ?
C5 C6 C11 119.2(4) ?
C4 C7 C8 108.8(4) ?
C4 C7 C9 109.8(4) ?
C4 C7 C10 111.4(4) ?
C8 C7 C9 109.8(4) ?
C8 C7 C10 108.5(4) ?
C9 C7 C10 108.5(4) ?
C6 C11 C13 111.1(3) ?
O2 C12 C13 117.5(4) ?
O2 C12 C17 121.6(4) ?
C13 C12 C17 120.9(4) ?
C11 C13 C12 121.6(3) ?
C11 C13 C14 120.1(4) ?
C12 C13 C14 118.3(4) ?
C13 C14 C15 123.2(4) ?
C14 C15 C16 116.6(4) ?
C14 C15 C18 120.0(4) ?
C16 C15 C18 123.4(4) ?
C15 C16 C17 122.7(4) ?
C12 C17 C16 118.1(4) ?
C12 C17 C22 121.7(3) ?
C16 C17 C22 120.2(4) ?
C15 C18 C19 112.5(4) ?
C15 C18 C20 109.2(4) ?
C15 C18 C21 109.4(4) ?
C19 C18 C20 109.4(4) ?
C19 C18 C21 108.0(4) ?
C20 C18 C21 108.3(5) ?
C17 C22 C24 111.8(4) ?
O3 C23 C24 118.8(4) ?
O3 C23 C28 120.1(4) ?
C24 C23 C28 121.0(4) ?
C22 C24 C23 122.2(4) ?
C22 C24 C25 119.3(4) ?
C23 C24 C25 118.2(4) ?
C24 C25 C26 123.1(4) ?
C25 C26 C27 115.9(4) ?
C25 C26 C29 122.7(4) ?
C27 C26 C29 121.4(5) ?
C26 C27 C28 123.5(5) ?
C23 C28 C27 117.9(4) ?
C23 C28 C33 123.7(4) ?
C27 C28 C33 118.4(4) ?
C26 C29 C30 108.7(5) ?
C26 C29 C31 110.7(5) ?
C26 C29 C32 112.1(6) ?
C30 C29 C31 108.0(7) ?
C30 C29 C32 112.3(8) ?
C31 C29 C32 104.9(6) ?
C28 C33 C35 112.8(4) ?
O4 C34 C35 117.0(4) ?
O4 C34 C39 121.9(4) ?
C35 C34 C39 121.0(4) ?
C33 C35 C34 121.5(4) ?
C33 C35 C36 120.6(4) ?
C34 C35 C36 117.9(4) ?
C35 C36 C37 123.1(5) ?
C36 C37 C38 116.8(4) ?
C36 C37 C40 121.8(5) ?
C38 C37 C40 121.5(5) ?
C37 C38 C39 123.5(5) ?
C34 C39 C38 117.6(4) ?
C34 C39 C47 121.2(4) ?
C38 C39 C47 121.1(4) ?
C37 C40 C41 112.5(6) ?
C37 C40 C42 116.0(8) ?
C37 C40 C43 107.0(6) ?
C37 C40 C44 112.0(7) ?
C37 C40 C45 110.2(7) ?
C37 C40 C46 104.9(7) ?
C41 C40 C43 107.4(8) ?
C41 C40 C45 109.1(7) ?
C42 C40 C44 112(1) ?
C42 C40 C46 110.4(9) ?
C43 C40 C45 110.5(8) ?
C44 C40 C46 99.2(8) ?
C2 C47 C39 113.3(3) ?
O1 C48 C49 112.1(4) ?
O1 C48 C52 107.7(3) ?
C49 C48 C52 102.1(3) ?
C48 C49 C50 104.5(4) ?
C49 C50 C51 105.5(4) ?
C50 C51 C52 106.1(4) ?
N1 C52 C48 112.8(3) ?
N1 C52 C51 115.6(4) ?
C48 C52 C51 104.1(4) ?
O5 C53 O6 124.4(5) ?
O5 C53 N1 109.5(4) ?
O6 C53 N1 126.1(5) ?
O5 C54 C55 108.7(4) ?
C54 C55 C56 122.0(5) ?
C54 C55 C60 120.1(4) ?
C56 C55 C60 117.8(5) ?
C55 C56 C57 120.4(6) ?
C56 C57 C58 120.1(5) ?
C57 C58 C59 120.6(6) ?
C58 C59 C60 118.5(6) ?
C55 C60 C59 122.4(5) ?
O3 C61 C62 112.4(4) ?
O3 C61 C65 106.8(3) ?
C62 C61 C65 103.2(4) ?
C61 C62 C63 105.4(4) ?
C62 C63 C64 105.6(5) ?
C63 C64 C65 105.8(4) ?
N2 C65 C61 113.0(4) ?
N2 C65 C64 116.1(4) ?
C61 C65 C64 103.5(4) ?
O7 C66 O8 123.6(5) ?
O7 C66 N2 109.8(4) ?
O8 C66 N2 126.6(5) ?
O7 C67 C68 111.7(4) ?
C67 C68 C69 120.4(5) ?
C67 C68 C73 120.8(4) ?
C69 C68 C73 118.9(5) ?
C68 C69 C70 121.5(5) ?
C69 C70 C71 118.9(5) ?
C70 C71 C72 120.3(6) ?
C71 C72 C73 120.4(6) ?
C68 C73 C72 120.0(5) ?
O9 C74 C75 108.6(4) ?
O10 C76 C77 117.8(9) ?
O11 C78 C79 111.3(9) ?
O12 C80 C81 114(1) ?
O12 C80 C83 125(2) ?
O12 C80 C84 59(2) ?
C81 C80 C83 108(2) ?
C81 C80 C84 83(2) ?
C83 C80 C84 157(2) ?
O13 C81 O14 105(1) ?
O13 C81 C80 109(1) ?
O13 C81 C84 110(1) ?
O14 C81 C80 100(2) ?
O14 C81 C84 53(2) ?
C80 C81 C84 48(1) ?
O12 C84 O14 126(3) ?
O12 C84 C80 58(2) ?
O12 C84 C81 90(2) ?
O14 C84 C80 92(3) ?
O14 C84 C81 45(2) ?
C80 C84 C81 48(1) ?
C12 O2 H114 108.105 no
C34 O4 H115 107.269 no
C74 O9 H116 120.919 no
C76 O10 H118 131.055 no
C78 O11 H117 118.441 no
C52 N1 H112 118.371 no
C53 N1 H112 118.295 no
C65 N2 H113 118.062 no
C66 N2 H113 118.162 no
C2 C3 H19 118.901 no
C4 C3 H19 118.938 no
C4 C5 H20 118.551 no
C6 C5 H20 118.701 no
C7 C8 H21 109.372 no
C7 C8 H22 109.378 no
C7 C8 H23 109.415 no
H21 C8 H22 109.524 no
H21 C8 H23 109.558 no
H22 C8 H23 109.581 no
C7 C9 H24 109.798 no
C7 C9 H25 109.598 no
C7 C9 H26 109.437 no
H24 C9 H25 109.599 no
H24 C9 H26 109.326 no
H25 C9 H26 109.066 no
C7 C10 H27 109.317 no
C7 C10 H28 109.648 no
C7 C10 H29 109.703 no
H27 C10 H28 109.173 no
H27 C10 H29 109.236 no
H28 C10 H29 109.748 no
C6 C11 H30 109.072 no
C6 C11 H31 109.172 no
C13 C11 H30 108.891 no
C13 C11 H31 108.982 no
H30 C11 H31 109.634 no
C13 C14 H32 118.421 no
C15 C14 H32 118.374 no
C15 C16 H33 118.742 no
C17 C16 H33 118.532 no
C18 C19 H34 109.712 no
C18 C19 H35 109.653 no
C18 C19 H36 109.539 no
H34 C19 H35 109.460 no
H34 C19 H36 109.242 no
H35 C19 H36 109.220 no
C18 C20 H37 109.683 no
C18 C20 H38 109.512 no
C18 C20 H39 109.330 no
H37 C20 H38 109.749 no
H37 C20 H39 109.504 no
H38 C20 H39 109.048 no
C18 C21 H40 109.546 no
C18 C21 H41 109.229 no
C18 C21 H42 109.432 no
H40 C21 H41 109.595 no
H40 C21 H42 109.810 no
H41 C21 H42 109.215 no
C17 C22 H43 109.135 no
C17 C22 H44 109.059 no
C24 C22 H43 108.856 no
C24 C22 H44 108.723 no
H43 C22 H44 109.285 no
C24 C25 H45 118.417 no
C26 C25 H45 118.474 no
C26 C27 H46 118.275 no
C28 C27 H46 118.237 no
C29 C30 H47 109.773 no
C29 C30 H48 108.843 no
C29 C30 H49 109.758 no
H47 C30 H48 109.130 no
H47 C30 H49 110.334 no
H48 C30 H49 108.975 no
C29 C31 H50 109.242 no
C29 C31 H51 109.255 no
C29 C31 H52 109.522 no
H50 C31 H51 109.375 no
H50 C31 H52 109.827 no
H51 C31 H52 109.604 no
C29 C32 H53 109.508 no
C29 C32 H54 108.854 no
C29 C32 H55 108.574 no
H53 C32 H54 110.338 no
H53 C32 H55 110.195 no
H54 C32 H55 109.336 no
C28 C33 H56 108.531 no
C28 C33 H57 108.562 no
C35 C33 H56 108.855 no
C35 C33 H57 108.745 no
H56 C33 H57 109.301 no
C35 C36 H58 118.370 no
C37 C36 H58 118.540 no
C37 C38 H59 118.210 no
C39 C38 H59 118.265 no
C40 C41 H1 111.857 no
C40 C41 H2 110.461 no
C40 C41 H3 107.396 no
H1 C41 H2 112.970 no
H1 C41 H3 107.810 no
H2 C41 H3 105.981 no
C40 C42 H10 110.389 no
C40 C42 H11 103.981 no
C40 C42 H12 111.770 no
H10 C42 H11 104.732 no
H10 C42 H12 116.527 no
H11 C42 H12 108.413 no
C40 C43 H4 119.485 no
C40 C43 H5 107.555 no
C40 C43 H6 103.419 no
H4 C43 H5 114.738 no
H4 C43 H6 110.718 no
H5 C43 H6 98.296 no
C40 C44 H13 116.175 no
C40 C44 H14 113.974 no
C40 C44 H15 109.128 no
H13 C44 H14 109.393 no
H13 C44 H15 105.087 no
H14 C44 H15 101.707 no
C40 C45 H7 109.767 no
C40 C45 H8 108.225 no
C40 C45 H9 104.970 no
H7 C45 H8 116.180 no
H7 C45 H9 111.042 no
H8 C45 H9 106.005 no
C40 C46 H16 109.590 no
C40 C46 H17 110.305 no
C40 C46 H18 108.766 no
H16 C46 H17 112.341 no
H16 C46 H18 108.501 no
H17 C46 H18 107.235 no
C2 C47 H60 108.708 no
C2 C47 H61 108.631 no
C39 C47 H60 108.329 no
C39 C47 H61 108.398 no
H60 C47 H61 109.411 no
O1 C48 H62 111.527 no
C49 C48 H62 111.415 no
C52 C48 H62 111.558 no
C48 C49 H63 110.821 no
C48 C49 H64 110.902 no
C50 C49 H63 110.490 no
C50 C49 H64 110.524 no
H63 C49 H64 109.535 no
C49 C50 H65 110.381 no
C49 C50 H66 110.523 no
C51 C50 H65 110.451 no
C51 C50 H66 110.559 no
H65 C50 H66 109.353 no
C50 C51 H67 110.180 no
C50 C51 H68 110.199 no
C52 C51 H67 110.448 no
C52 C51 H68 110.630 no
H67 C51 H68 109.286 no
N1 C52 H69 108.060 no
C48 C52 H69 108.186 no
C51 C52 H69 107.851 no
O5 C54 H70 109.466 no
O5 C54 H71 109.847 no
C55 C54 H70 109.261 no
C55 C54 H71 109.695 no
H70 C54 H71 109.898 no
C55 C56 H72 119.541 no
C57 C56 H72 120.018 no
C56 C57 H73 119.865 no
C58 C57 H73 120.008 no
C57 C58 H74 119.884 no
C59 C58 H74 119.545 no
C58 C59 H75 121.014 no
C60 C59 H75 120.441 no
C55 C60 H76 118.771 no
C59 C60 H76 118.821 no
O3 C61 H77 111.527 no
C62 C61 H77 111.259 no
C65 C61 H77 111.350 no
C61 C62 H78 110.559 no
C61 C62 H79 110.509 no
C63 C62 H78 110.619 no
C63 C62 H79 110.425 no
H78 C62 H79 109.273 no
C62 C63 H80 110.326 no
C62 C63 H81 110.477 no
C64 C63 H80 110.428 no
C64 C63 H81 110.493 no
H80 C63 H81 109.427 no
C63 C64 H82 110.072 no
C63 C64 H83 110.004 no
C65 C64 H82 110.508 no
C65 C64 H83 110.518 no
H82 C64 H83 109.840 no
N2 C65 H84 107.947 no
C61 C65 H84 107.840 no
C64 C65 H84 108.058 no
O7 C67 H85 109.036 no
O7 C67 H86 108.822 no
C68 C67 H85 108.975 no
C68 C67 H86 108.698 no
H85 C67 H86 109.554 no
C68 C69 H87 119.552 no
C70 C69 H87 118.962 no
C69 C70 H88 120.739 no
C71 C70 H88 120.344 no
C70 C71 H89 120.053 no
C72 C71 H89 119.647 no
C71 C72 H90 119.776 no
C73 C72 H90 119.856 no
C68 C73 H91 120.281 no
C72 C73 H91 119.679 no
O9 C74 H92 109.530 no
O9 C74 H93 109.799 no
C75 C74 H92 109.773 no
C75 C74 H93 109.653 no
H92 C74 H93 109.454 no
C74 C75 H94 109.428 no
C74 C75 H95 109.498 no
C74 C75 H96 109.664 no
H94 C75 H95 109.211 no
H94 C75 H96 109.334 no
H95 C75 H96 109.690 no
O10 C76 H97 106.129 no
O10 C76 H98 107.370 no
C77 C76 H97 107.625 no
C77 C76 H98 108.105 no
H97 C76 H98 109.698 no
C76 C77 H99 109.368 no
C76 C77 H100 109.633 no
C76 C77 H101 109.512 no
H99 C77 H100 109.036 no
H99 C77 H101 109.795 no
H100 C77 H101 109.482 no
O11 C78 H102 109.095 no
O11 C78 H103 109.388 no
C79 C78 H102 108.825 no
C79 C78 H103 109.002 no
H102 C78 H103 109.223 no
C78 C79 H104 109.716 no
C78 C79 H105 109.805 no
C78 C79 H106 109.191 no
H104 C79 H105 110.118 no
H104 C79 H106 109.033 no
H105 C79 H106 108.956 no

loop_
_geom_bond_atom_site_label_1
_geom_bond_atom_site_label_2
_geom_bond_distance
_geom_bond_publ_flag
O1 C1 1.402(4) yes
O1 C48 1.449(4) yes
O2 C12 1.376(5) yes
O3 C23 1.400(4) yes
O3 C61 1.467(5) yes
O4 C34 1.376(5) yes
O5 C53 1.352(7) yes
O5 C54 1.439(7) yes
O6 C53 1.209(7) yes
O7 C66 1.352(7) yes
O7 C67 1.459(6) yes
O8 C66 1.213(6) yes
O9 C74 1.401(7) yes
O10 C76 1.25(1) yes
O11 C78 1.404(9) yes
O12 C80 1.31(2) yes
O12 C84 1.33(5) yes
O13 C81 1.48(2) yes
O14 C81 1.28(4) yes
O14 C84 1.45(7) yes
N1 C52 1.451(6) yes
N1 C53 1.339(7) yes
N2 C65 1.450(7) yes
N2 C66 1.334(6) yes
C1 C2 1.394(7) yes
C1 C6 1.404(6) yes
C2 C3 1.390(5) yes
C2 C47 1.518(6) yes
C3 C4 1.393(6) yes
C4 C5 1.397(7) yes
C4 C7 1.538(6) yes
C5 C6 1.390(6) yes
C6 C11 1.517(7) yes
C7 C8 1.526(8) yes
C7 C9 1.536(7) yes
C7 C10 1.529(8) yes
C11 C13 1.526(6) yes
C12 C13 1.405(7) yes
C12 C17 1.391(6) yes
C13 C14 1.380(5) yes
C14 C15 1.391(7) yes
C15 C16 1.393(7) yes
C15 C18 1.526(6) yes
C16 C17 1.398(5) yes
C17 C22 1.516(7) yes
C18 C19 1.511(8) yes
C18 C20 1.539(8) yes
C18 C21 1.525(8) yes
C22 C24 1.517(7) yes
C23 C24 1.388(6) yes
C23 C28 1.398(7) yes
C24 C25 1.398(6) yes
C25 C26 1.388(7) yes
C26 C27 1.398(7) yes
C26 C29 1.538(6) yes
C27 C28 1.387(6) yes
C28 C33 1.517(7) yes
C29 C30 1.468(10) yes
C29 C31 1.54(1) yes
C29 C32 1.49(1) yes
C33 C35 1.509(7) yes
C34 C35 1.402(7) yes
C34 C39 1.399(7) yes
C35 C36 1.387(7) yes
C36 C37 1.386(7) yes
C37 C38 1.380(7) yes
C37 C40 1.528(7) yes
C38 C39 1.388(6) yes
C39 C47 1.503(7) yes
C40 C41 1.54(1) yes
C40 C42 1.40(2) yes
C40 C43 1.55(1) yes
C40 C44 1.60(2) yes
C40 C45 1.43(1) yes
C40 C46 1.61(1) yes
C41 C42 1.12(2) yes
C41 C46 1.78(2) yes
C42 C43 1.57(2) yes
C43 C44 1.55(2) yes
C44 C45 1.37(2) yes
C45 C46 1.22(2) yes
C48 C49 1.516(6) yes
C48 C52 1.532(6) yes
C49 C50 1.548(7) yes
C50 C51 1.532(8) yes
C51 C52 1.525(7) yes
C54 C55 1.502(8) yes
C55 C56 1.383(7) yes
C55 C60 1.384(9) yes
C56 C57 1.391(9) yes
C57 C58 1.363(10) yes
C58 C59 1.384(8) yes
C59 C60 1.372(9) yes
C61 C62 1.507(7) yes
C61 C65 1.514(6) yes
C62 C63 1.542(7) yes
C63 C64 1.522(8) yes
C64 C65 1.521(7) yes
C67 C68 1.494(8) yes
C68 C69 1.391(7) yes
C68 C73 1.373(8) yes
C69 C70 1.378(9) yes
C70 C71 1.385(9) yes
C71 C72 1.370(8) yes
C72 C73 1.394(9) yes
C74 C75 1.489(8) yes
C76 C77 1.42(1) yes
C78 C79 1.45(2) yes
C80 C81 1.34(3) yes
C80 C83 1.32(4) yes
C80 C84 1.34(5) yes
C81 C84 1.79(5) yes
O2 H114 0.877 no
O4 H115 0.967 no
O9 H116 1.105 no
O10 H118 0.932 no
O11 H117 1.023 no
N1 H112 0.901 no
N2 H113 0.898 no
C3 H19 0.951 no
C5 H20 0.947 no
C8 H21 0.950 no
C8 H22 0.950 no
C8 H23 0.949 no
C9 H24 0.948 no
C9 H25 0.951 no
C9 H26 0.954 no
C10 H27 0.955 no
C10 H28 0.949 no
C10 H29 0.948 no
C11 H30 0.951 no
C11 H31 0.947 no
C14 H32 0.946 no
C16 H33 0.952 no
C19 H34 0.950 no
C19 H35 0.950 no
C19 H36 0.953 no
C20 H37 0.946 no
C20 H38 0.951 no
C20 H39 0.954 no
C21 H40 0.946 no
C21 H41 0.953 no
C21 H42 0.950 no
C22 H43 0.950 no
C22 H44 0.952 no
C25 H45 0.951 no
C27 H46 0.950 no
C30 H47 0.944 no
C30 H48 0.960 no
C30 H49 0.946 no
C31 H50 0.949 no
C31 H51 0.952 no
C31 H52 0.947 no
C32 H53 0.940 no
C32 H54 0.950 no
C32 H55 0.952 no
C33 H56 0.950 no
C33 H57 0.951 no
C36 H58 0.951 no
C38 H59 0.949 no
C41 H1 0.919 no
C41 H2 0.942 no
C41 H3 1.000 no
C42 H10 0.936 no
C42 H11 1.022 no
C42 H12 0.888 no
C43 H4 0.834 no
C43 H5 1.005 no
C43 H6 1.046 no
C44 H13 0.927 no
C44 H14 0.974 no
C44 H15 1.026 no
C45 H7 0.883 no
C45 H8 0.944 no
C45 H9 0.998 no
C46 H16 0.926 no
C46 H17 0.942 no
C46 H18 0.985 no
C47 H60 0.950 no
C47 H61 0.951 no
C48 H62 0.947 no
C49 H63 0.951 no
C49 H64 0.948 no
C50 H65 0.952 no
C50 H66 0.949 no
C51 H67 0.952 no
C51 H68 0.950 no
C52 H69 0.950 no
C54 H70 0.952 no
C54 H71 0.943 no
C56 H72 0.949 no
C57 H73 0.948 no
C58 H74 0.947 no
C59 H75 0.954 no
C60 H76 0.950 no
C61 H77 0.951 no
C62 H78 0.950 no
C62 H79 0.952 no
C63 H80 0.950 no
C63 H81 0.950 no
C64 H82 0.947 no
C64 H83 0.948 no
C65 H84 0.952 no
C67 H85 0.946 no
C67 H86 0.953 no
C69 H87 0.948 no
C70 H88 0.953 no
C71 H89 0.954 no
C72 H90 0.950 no
C73 H91 0.951 no
C74 H92 0.948 no
C74 H93 0.952 no
C75 H94 0.954 no
C75 H95 0.950 no
C75 H96 0.948 no
C76 H97 0.953 no
C76 H98 0.944 no
C77 H99 0.951 no
C77 H100 0.954 no
C77 H101 0.946 no
C78 H102 0.953 no
C78 H103 0.950 no
C79 H104 0.946 no
C79 H105 0.947 no
C79 H106 0.959 no

loop_
_geom_contact_atom_site_label_1
_geom_contact_atom_site_label_2
_geom_contact_distance
_geom_contact_site_symmetry_2
O6 O13 2.53(2) .
O6 O12 2.93(1) .
O6 C84 3.24(4) .
O6 O14 3.24(3) .
O6 C81 3.40(1) .
O8 O11 2.772(5) .
O8 C5 3.388(6) 2_545
O8 C8 3.553(7) 2_545
O8 C78 3.566(8) .
O9 O10 2.823(6) .
O9 C16 3.388(7) .
O9 C15 3.417(7) .
O9 C21 3.597(8) .
O10 C59 3.430(10) 1_554
O10 C75 3.501(7) .
O11 C73 3.391(7) .
O11 C21 3.522(8) 2_545
O12 C44 3.34(2) 1_556
O12 C54 3.37(1) .
O13 C41 2.92(2) 2_555
O13 C32 3.33(2) 2_555
O13 C36 3.57(2) 2_555
O14 C77 3.49(4) 1_656
O14 C76 3.60(4) 1_656
C32 C81 3.58(2) 2_545
C41 C83 3.22(3) 2_545
C41 C80 3.55(2) 2_545
C44 C84 2.94(5) 1_554
C56 C71 3.529(10) 2_555

loop_
_geom_torsion_atom_site_label_1
_geom_torsion_atom_site_label_2
_geom_torsion_atom_site_label_3
_geom_torsion_atom_site_label_4
_geom_torsion
_geom_torsion_site_symmetry_1
_geom_torsion_site_symmetry_2
_geom_torsion_site_symmetry_3
_geom_torsion_site_symmetry_4
_geom_torsion_publ_flag
O1 C1 C2 C3 -179.7(4) 1_555 1_555 1_555 1_555 yes
O1 C1 C2 C47 4.7(6) 1_555 1_555 1_555 1_555 yes
O1 C1 C6 C5 178.9(4) 1_555 1_555 1_555 1_555 yes
O1 C1 C6 C11 -8.1(6) 1_555 1_555 1_555 1_555 yes
O1 C48 C49 C50 -75.6(4) 1_555 1_555 1_555 1_555 yes
O1 C48 C52 N1 -48.9(5) 1_555 1_555 1_555 1_555 yes
O1 C48 C52 C51 77.1(4) 1_555 1_555 1_555 1_555 yes
O2 C12 C13 C11 1.0(6) 1_555 1_555 1_555 1_555 yes
O2 C12 C13 C14 178.6(4) 1_555 1_555 1_555 1_555 yes
O2 C12 C17 C16 -177.3(4) 1_555 1_555 1_555 1_555 yes
O2 C12 C17 C22 1.0(7) 1_555 1_555 1_555 1_555 yes
O3 C23 C24 C22 8.6(7) 1_555 1_555 1_555 1_555 yes
O3 C23 C24 C25 -177.3(4) 1_555 1_555 1_555 1_555 yes
O3 C23 C28 C27 177.6(4) 1_555 1_555 1_555 1_555 yes
O3 C23 C28 C33 -6.2(7) 1_555 1_555 1_555 1_555 yes
O3 C61 C62 C63 -80.0(4) 1_555 1_555 1_555 1_555 yes
O3 C61 C65 N2 -48.7(5) 1_555 1_555 1_555 1_555 yes
O3 C61 C65 C64 77.7(4) 1_555 1_555 1_555 1_555 yes
O4 C34 C35 C33 -0.2(6) 1_555 1_555 1_555 1_555 yes
O4 C34 C35 C36 179.0(4) 1_555 1_555 1_555 1_555 yes
O4 C34 C39 C38 -179.5(3) 1_555 1_555 1_555 1_555 yes
O4 C34 C39 C47 -0.3(6) 1_555 1_555 1_555 1_555 yes
O5 C53 N1 C52 177.7(4) 1_555 1_555 1_555 1_555 yes
O5 C54 C55 C56 -31.9(8) 1_555 1_555 1_555 1_555 yes
O5 C54 C55 C60 151.1(5) 1_555 1_555 1_555 1_555 yes
O6 C53 O5 C54 0.9(8) 1_555 1_555 1_555 1_555 yes
O6 C53 N1 C52 -0.9(8) 1_555 1_555 1_555 1_555 yes
O7 C66 N2 C65 180.0(4) 1_555 1_555 1_555 1_555 yes
O7 C67 C68 C69 48.0(7) 1_555 1_555 1_555 1_555 yes
O7 C67 C68 C73 -132.7(5) 1_555 1_555 1_555 1_555 yes
O8 C66 O7 C67 13.5(7) 1_555 1_555 1_555 1_555 yes
O8 C66 N2 C65 0.1(8) 1_555 1_555 1_555 1_555 yes
O12 C80 C81 O13 47(2) 1_555 1_555 1_555 1_555 yes
O12 C80 C81 O14 -62(2) 1_555 1_555 1_555 1_555 yes
O12 C80 C81 C84 -52(2) 1_555 1_555 1_555 1_555 yes
O12 C80 C84 O14 132(3) 1_555 1_555 1_555 1_555 yes
O12 C80 C84 C81 123(1) 1_555 1_555 1_555 1_555 yes
O12 C84 O14 C81 42(4) 1_555 1_555 1_555 1_555 yes
O12 C84 C80 C81 -123(1) 1_555 1_555 1_555 1_555 yes
O12 C84 C80 C83 111(7) 1_555 1_555 1_555 1_555 yes
O12 C84 C81 O13 -52(2) 1_555 1_555 1_555 1_555 yes
O12 C84 C81 O14 -146(3) 1_555 1_555 1_555 1_555 yes
O12 C84 C81 C80 45(1) 1_555 1_555 1_555 1_555 yes
O13 C81 O14 C84 -104(2) 1_555 1_555 1_555 1_555 yes
O13 C81 C80 C83 -98(2) 1_555 1_555 1_555 1_555 yes
O13 C81 C80 C84 100(2) 1_555 1_555 1_555 1_555 yes
O13 C81 C84 O14 94(2) 1_555 1_555 1_555 1_555 yes
O13 C81 C84 C80 -97(2) 1_555 1_555 1_555 1_555 yes
O14 C81 C80 C83 150(2) 1_555 1_555 1_555 1_555 yes
O14 C81 C80 C84 -10(2) 1_555 1_555 1_555 1_555 yes
O14 C81 C84 C80 167(3) 1_555 1_555 1_555 1_555 yes
O14 C84 O12 C80 -67(4) 1_555 1_555 1_555 1_555 yes
O14 C84 C80 C81 8(2) 1_555 1_555 1_555 1_555 yes
O14 C84 C80 C83 -116(7) 1_555 1_555 1_555 1_555 yes
O14 C84 C81 C80 -167(3) 1_555 1_555 1_555 1_555 yes
N1 C52 C48 C49 -167.1(4) 1_555 1_555 1_555 1_555 yes
N1 C52 C51 C50 151.2(4) 1_555 1_555 1_555 1_555 yes
N1 C53 O5 C54 -177.7(4) 1_555 1_555 1_555 1_555 yes
N2 C65 C61 C62 -167.3(4) 1_555 1_555 1_555 1_555 yes
N2 C65 C64 C63 156.0(4) 1_555 1_555 1_555 1_555 yes
N2 C66 O7 C67 -166.3(4) 1_555 1_555 1_555 1_555 yes
C1 O1 C48 C49 -90.1(4) 1_555 1_555 1_555 1_555 yes
C1 O1 C48 C52 158.3(3) 1_555 1_555 1_555 1_555 yes
C1 C2 C3 C4 -1.3(7) 1_555 1_555 1_555 1_555 yes
C1 C2 C47 C39 98.6(5) 1_555 1_555 1_555 1_555 yes
C1 C6 C5 C4 3.0(7) 1_555 1_555 1_555 1_555 yes
C1 C6 C11 C13 -101.0(4) 1_555 1_555 1_555 1_555 yes
C2 C1 O1 C48 105.1(4) 1_555 1_555 1_555 1_555 yes
C2 C1 C6 C5 -6.3(6) 1_555 1_555 1_555 1_555 yes
C2 C1 C6 C11 166.6(4) 1_555 1_555 1_555 1_555 yes
C2 C3 C4 C5 -2.0(7) 1_555 1_555 1_555 1_555 yes
C2 C3 C4 C7 179.6(4) 1_555 1_555 1_555 1_555 yes
C2 C47 C39 C34 -76.3(5) 1_555 1_555 1_555 1_555 yes
C2 C47 C39 C38 102.9(5) 1_555 1_555 1_555 1_555 yes
C3 C2 C1 C6 5.5(7) 1_555 1_555 1_555 1_555 yes
C3 C2 C47 C39 -77.1(5) 1_555 1_555 1_555 1_555 yes
C3 C4 C5 C6 1.0(7) 1_555 1_555 1_555 1_555 yes
C3 C4 C7 C8 -113.9(5) 1_555 1_555 1_555 1_555 yes
C3 C4 C7 C9 125.9(5) 1_555 1_555 1_555 1_555 yes
C3 C4 C7 C10 5.6(6) 1_555 1_555 1_555 1_555 yes
C4 C3 C2 C47 174.6(4) 1_555 1_555 1_555 1_555 yes
C4 C5 C6 C11 -170.2(4) 1_555 1_555 1_555 1_555 yes
C5 C4 C7 C8 67.6(6) 1_555 1_555 1_555 1_555 yes
C5 C4 C7 C9 -52.6(6) 1_555 1_555 1_555 1_555 yes
C5 C4 C7 C10 -172.8(4) 1_555 1_555 1_555 1_555 yes
C5 C6 C11 C13 71.9(5) 1_555 1_555 1_555 1_555 yes
C6 C1 O1 C48 -80.1(4) 1_555 1_555 1_555 1_555 yes
C6 C1 C2 C47 -170.1(4) 1_555 1_555 1_555 1_555 yes
C6 C5 C4 C7 179.6(4) 1_555 1_555 1_555 1_555 yes
C6 C11 C13 C12 87.0(5) 1_555 1_555 1_555 1_555 yes
C6 C11 C13 C14 -90.5(5) 1_555 1_555 1_555 1_555 yes
C11 C13 C12 C17 179.8(4) 1_555 1_555 1_555 1_555 yes
C11 C13 C14 C15 176.7(4) 1_555 1_555 1_555 1_555 yes
C12 C13 C14 C15 -0.9(7) 1_555 1_555 1_555 1_555 yes
C12 C17 C16 C15 -2.0(7) 1_555 1_555 1_555 1_555 yes
C12 C17 C22 C24 -83.1(5) 1_555 1_555 1_555 1_555 yes
C13 C12 C17 C16 4.1(7) 1_555 1_555 1_555 1_555 yes
C13 C12 C17 C22 -177.7(4) 1_555 1_555 1_555 1_555 yes
C13 C14 C15 C16 2.9(7) 1_555 1_555 1_555 1_555 yes
C13 C14 C15 C18 -175.5(5) 1_555 1_555 1_555 1_555 yes
C14 C13 C12 C17 -2.7(7) 1_555 1_555 1_555 1_555 yes
C14 C15 C16 C17 -1.3(7) 1_555 1_555 1_555 1_555 yes
C14 C15 C18 C19 175.7(5) 1_555 1_555 1_555 1_555 yes
C14 C15 C18 C20 -62.6(6) 1_555 1_555 1_555 1_555 yes
C14 C15 C18 C21 55.7(6) 1_555 1_555 1_555 1_555 yes
C15 C16 C17 C22 179.7(4) 1_555 1_555 1_555 1_555 yes
C16 C15 C18 C19 -2.6(7) 1_555 1_555 1_555 1_555 yes
C16 C15 C18 C20 119.1(5) 1_555 1_555 1_555 1_555 yes
C16 C15 C18 C21 -122.6(5) 1_555 1_555 1_555 1_555 yes
C16 C17 C22 C24 95.1(5) 1_555 1_555 1_555 1_555 yes
C17 C16 C15 C18 177.0(5) 1_555 1_555 1_555 1_555 yes
C17 C22 C24 C23 94.8(5) 1_555 1_555 1_555 1_555 yes
C17 C22 C24 C25 -79.2(5) 1_555 1_555 1_555 1_555 yes
C22 C24 C23 C28 -167.5(4) 1_555 1_555 1_555 1_555 yes
C22 C24 C25 C26 172.6(5) 1_555 1_555 1_555 1_555 yes
C23 O3 C61 C62 -89.5(4) 1_555 1_555 1_555 1_555 yes
C23 O3 C61 C65 158.1(4) 1_555 1_555 1_555 1_555 yes
C23 C24 C25 C26 -1.7(7) 1_555 1_555 1_555 1_555 yes
C23 C28 C27 C26 1.2(7) 1_555 1_555 1_555 1_555 yes
C23 C28 C33 C35 -101.8(5) 1_555 1_555 1_555 1_555 yes
C24 C23 O3 C61 105.8(5) 1_555 1_555 1_555 1_555 yes
C24 C23 C28 C27 -6.4(7) 1_555 1_555 1_555 1_555 yes
C24 C23 C28 C33 169.8(4) 1_555 1_555 1_555 1_555 yes
C24 C25 C26 C27 -3.1(7) 1_555 1_555 1_555 1_555 yes
C24 C25 C26 C29 176.9(5) 1_555 1_555 1_555 1_555 yes
C25 C24 C23 C28 6.6(7) 1_555 1_555 1_555 1_555 yes
C25 C26 C27 C28 3.4(7) 1_555 1_555 1_555 1_555 yes
C25 C26 C29 C30 -94.3(7) 1_555 1_555 1_555 1_555 yes
C25 C26 C29 C31 24.2(8) 1_555 1_555 1_555 1_555 yes
C25 C26 C29 C32 140.9(8) 1_555 1_555 1_555 1_555 yes
C26 C27 C28 C33 -175.2(4) 1_555 1_555 1_555 1_555 yes
C27 C26 C29 C30 85.8(7) 1_555 1_555 1_555 1_555 yes
C27 C26 C29 C31 -155.7(6) 1_555 1_555 1_555 1_555 yes
C27 C26 C29 C32 -39.0(9) 1_555 1_555 1_555 1_555 yes
C27 C28 C33 C35 74.4(5) 1_555 1_555 1_555 1_555 yes
C28 C23 O3 C61 -78.1(5) 1_555 1_555 1_555 1_555 yes
C28 C27 C26 C29 -176.7(5) 1_555 1_555 1_555 1_555 yes
C28 C33 C35 C34 81.2(5) 1_555 1_555 1_555 1_555 yes
C28 C33 C35 C36 -98.0(5) 1_555 1_555 1_555 1_555 yes
C33 C35 C34 C39 177.0(4) 1_555 1_555 1_555 1_555 yes
C33 C35 C36 C37 -178.8(4) 1_555 1_555 1_555 1_555 yes
C34 C35 C36 C37 2.0(6) 1_555 1_555 1_555 1_555 yes
C34 C39 C38 C37 -1.2(6) 1_555 1_555 1_555 1_555 yes
C35 C34 C39 C38 3.5(6) 1_555 1_555 1_555 1_555 yes
C35 C34 C39 C47 -177.4(3) 1_555 1_555 1_555 1_555 yes
C35 C36 C37 C38 0.3(6) 1_555 1_555 1_555 1_555 yes
C35 C36 C37 C40 -179.2(4) 1_555 1_555 1_555 1_555 yes
C36 C35 C34 C39 -3.9(6) 1_555 1_555 1_555 1_555 yes
C36 C37 C38 C39 -0.7(6) 1_555 1_555 1_555 1_555 yes
C36 C37 C40 C41 2.4(7) 1_555 1_555 1_555 1_555 yes
C36 C37 C40 C42 -46(1) 1_555 1_555 1_555 1_555 yes
C36 C37 C40 C43 -115.4(7) 1_555 1_555 1_555 1_555 yes
C36 C37 C40 C44 -177.9(7) 1_555 1_555 1_555 1_555 yes
C36 C37 C40 C45 124.4(7) 1_555 1_555 1_555 1_555 yes
C36 C37 C40 C46 75.5(7) 1_555 1_555 1_555 1_555 yes
C37 C38 C39 C47 179.7(4) 1_555 1_555 1_555 1_555 yes
C38 C37 C40 C41 -177.1(6) 1_555 1_555 1_555 1_555 yes
C38 C37 C40 C42 134.0(9) 1_555 1_555 1_555 1_555 yes
C38 C37 C40 C43 65.2(7) 1_555 1_555 1_555 1_555 yes
C38 C37 C40 C44 2.6(8) 1_555 1_555 1_555 1_555 yes
C38 C37 C40 C45 -55.0(8) 1_555 1_555 1_555 1_555 yes
C38 C37 C40 C46 -104.0(7) 1_555 1_555 1_555 1_555 yes
C39 C38 C37 C40 178.8(4) 1_555 1_555 1_555 1_555 yes
C48 C49 C50 C51 -23.0(4) 1_555 1_555 1_555 1_555 yes
C48 C52 N1 C53 -125.2(5) 1_555 1_555 1_555 1_555 yes
C48 C52 C51 C50 27.0(4) 1_555 1_555 1_555 1_555 yes
C49 C48 C52 C51 -41.1(4) 1_555 1_555 1_555 1_555 yes
C49 C50 C51 C52 -2.6(4) 1_555 1_555 1_555 1_555 yes
C50 C49 C48 C52 39.4(4) 1_555 1_555 1_555 1_555 yes
C51 C52 N1 C53 115.2(5) 1_555 1_555 1_555 1_555 yes
C53 O5 C54 C55 164.1(5) 1_555 1_555 1_555 1_555 yes
C54 C55 C56 C57 -175.2(6) 1_555 1_555 1_555 1_555 yes
C54 C55 C60 C59 173.2(6) 1_555 1_555 1_555 1_555 yes
C55 C56 C57 C58 0(1) 1_555 1_555 1_555 1_555 yes
C55 C60 C59 C58 3(1) 1_555 1_555 1_555 1_555 yes
C56 C55 C60 C59 -3.9(10) 1_555 1_555 1_555 1_555 yes
C56 C57 C58 C59 -1(1) 1_555 1_555 1_555 1_555 yes
C57 C56 C55 C60 1.9(9) 1_555 1_555 1_555 1_555 yes
C57 C58 C59 C60 0(1) 1_555 1_555 1_555 1_555 yes
C61 C62 C63 C64 -15.1(5) 1_555 1_555 1_555 1_555 yes
C61 C65 N2 C66 -129.9(5) 1_555 1_555 1_555 1_555 yes
C61 C65 C64 C63 31.6(5) 1_555 1_555 1_555 1_555 yes
C62 C61 C65 C64 -40.9(4) 1_555 1_555 1_555 1_555 yes
C62 C63 C64 C65 -10.2(5) 1_555 1_555 1_555 1_555 yes
C63 C62 C61 C65 34.6(4) 1_555 1_555 1_555 1_555 yes
C64 C65 N2 C66 110.7(5) 1_555 1_555 1_555 1_555 yes
C66 O7 C67 C68 81.6(5) 1_555 1_555 1_555 1_555 yes
C67 C68 C69 C70 178.1(6) 1_555 1_555 1_555 1_555 yes
C67 C68 C73 C72 -178.2(6) 1_555 1_555 1_555 1_555 yes
C68 C69 C70 C71 1(1) 1_555 1_555 1_555 1_555 yes
C68 C73 C72 C71 -1(1) 1_555 1_555 1_555 1_555 yes
C69 C68 C73 C72 1.1(9) 1_555 1_555 1_555 1_555 yes
C69 C70 C71 C72 -1(1) 1_555 1_555 1_555 1_555 yes
C70 C69 C68 C73 -1.3(9) 1_555 1_555 1_555 1_555 yes
C70 C71 C72 C73 1(1) 1_555 1_555 1_555 1_555 yes
C80 O12 C84 C81 -38(1) 1_555 1_555 1_555 1_555 yes
C80 C81 O14 C84 9(2) 1_555 1_555 1_555 1_555 yes
C80 C84 O14 C81 -9(2) 1_555 1_555 1_555 1_555 yes
C81 C80 O12 C84 66(2) 1_555 1_555 1_555 1_555 yes
C81 C84 C80 C83 -125(7) 1_555 1_555 1_555 1_555 yes
C83 C80 O12 C84 -154(3) 1_555 1_555 1_555 1_555 yes
C83 C80 C81 C84 160(2) 1_555 1_555 1_555 1_555 yes
